data_4512367
loop_
_publ_author_name
'Shi, Chao'
'Wei, Bin'
'Zhang, Wen'

_publ_section_title
;
 Toward Understanding the Origin of Structural Phase Transition in
 Guanidinium Pyridinium 1,5-Naphthalenedisulfonate
;
_journal_issue 12
_journal_name_full 'Crystal Growth &amp; Design'
_journal_page_first 6570
_journal_paper_doi 10.1021/cg5014895
_journal_volume 14
_journal_year 2014
_chemical_formula_moiety 'C10 H6 O6 S2, C4 H12 N, C H6 N3'
_chemical_formula_sum 'C15 H24 N4 O6 S2'
_chemical_formula_weight 420.50
_chemical_name_systematic
; 
 ? 
;
_space_group_IT_number 14
_symmetry_cell_setting monoclinic
_symmetry_space_group_name_Hall '-P 2ybc'
_symmetry_space_group_name_H-M 'P 1 21/c 1'
_atom_sites_solution_hydrogens geom
_atom_sites_solution_primary direct
_atom_sites_solution_secondary difmap
_audit_creation_method SHELXL-97
_cell_angle_alpha 90.00
_cell_angle_beta 93.89(3)
_cell_angle_gamma 90.00
_cell_formula_units_Z 4
_cell_length_a 12.275(3)
_cell_length_b 10.370(2)
_cell_length_c 16.802(3)
_cell_measurement_reflns_used 3638
_cell_measurement_temperature 293(2)
_cell_measurement_theta_max 27.5
_cell_measurement_theta_min 3.0
_cell_volume 2133.8(8)
_computing_cell_refinement CrystalClear
_computing_data_collection 'CrystalClear (Rigaku, 2005)'
_computing_data_reduction CrystalClear
_computing_molecular_graphics SHELXTL
_computing_publication_material SHELXTL
_computing_structure_refinement SHELXTL
_computing_structure_solution 'SHELXTL (Sheldrick, 2008)'
_diffrn_ambient_temperature 293(2)
_diffrn_measured_fraction_theta_full 0.999
_diffrn_measured_fraction_theta_max 0.999
_diffrn_measurement_device_type 'Rigaku, SCXmini'
_diffrn_measurement_method '\w scans'
_diffrn_radiation_monochromator graphite
_diffrn_radiation_source 'fine-focus sealed tube'
_diffrn_radiation_type MoK\a
_diffrn_radiation_wavelength 0.71073
_diffrn_reflns_av_R_equivalents 0.0454
_diffrn_reflns_av_sigmaI/netI 0.0369
_diffrn_reflns_limit_h_max 15
_diffrn_reflns_limit_h_min -15
_diffrn_reflns_limit_k_max 13
_diffrn_reflns_limit_k_min -13
_diffrn_reflns_limit_l_max 21
_diffrn_reflns_limit_l_min -21
_diffrn_reflns_number 21631
_diffrn_reflns_theta_full 27.48
_diffrn_reflns_theta_max 27.48
_diffrn_reflns_theta_min 3.04
_diffrn_standards_decay_% 0
_diffrn_standards_interval_count 150
_diffrn_standards_interval_time 9
_exptl_absorpt_coefficient_mu 0.286
_exptl_absorpt_correction_T_max 0.525
_exptl_absorpt_correction_T_min 0.520
_exptl_absorpt_correction_type multi-scan
_exptl_absorpt_process_details 'CrystalClear (Rigaku, 2005)'
_exptl_crystal_colour Colorless
_exptl_crystal_density_diffrn 1.309
_exptl_crystal_density_method 'not measured'
_exptl_crystal_description block
_exptl_crystal_F_000 888
_exptl_crystal_size_max 0.20
_exptl_crystal_size_mid 0.20
_exptl_crystal_size_min 0.20
_refine_diff_density_max 0.237
_refine_diff_density_min -0.379
_refine_diff_density_rms 0.059
_refine_ls_extinction_method none
_refine_ls_goodness_of_fit_ref 1.020
_refine_ls_hydrogen_treatment constr
_refine_ls_matrix_type full
_refine_ls_number_parameters 244
_refine_ls_number_reflns 4884
_refine_ls_number_restraints 0
_refine_ls_restrained_S_all 1.020
_refine_ls_R_factor_all 0.0701
_refine_ls_R_factor_gt 0.0484
_refine_ls_shift/su_max 0.001
_refine_ls_shift/su_mean 0.000
_refine_ls_structure_factor_coef Fsqd
_refine_ls_weighting_details 'calc w=1/[\s^2^(Fo^2^)+(0.0550P)^2^+1.0887P] where P=(Fo^2^+2Fc^2^)/3'
_refine_ls_weighting_scheme calc
_refine_ls_wR_factor_gt 0.1145
_refine_ls_wR_factor_ref 0.1253
_reflns_number_gt 3659
_reflns_number_total 4884
_reflns_threshold_expression >2sigma(I)
_cod_data_source_file cg5014895_si_002.cif
_cod_data_source_block 6tBA
_cod_depositor_comments
;
The following automatic conversions were performed:

'_symmetry_cell_setting' value 'Monoclinic' changed to 'monoclinic'
according to
/home/saulius/struct/COD-crude-data--automatic-downloads/rss-feeds/ACS/lib/dictionaries/cif_core.dic
dictionary named 'cif_core.dic' version 2.4.2 from
2011-04-26.

'_refine_ls_hydrogen_treatment' value 'CONSTR' changed
to 'constr' according to
/home/saulius/struct/COD-crude-data--automatic-downloads/rss-feeds/ACS/lib/dictionaries/cif_core.dic
dictionary named 'cif_core.dic' version 2.4.2 from 2011-04-26.

Automatic conversion script
Id: cif_fix_values 2935 2014-11-11 08:27:57Z andrius 

 Adding full bibliography for 4512336--4512373.cif.
;
_cod_original_cell_volume 2133.7(7)
_cod_original_sg_symbol_H-M 'P 21/c'
_cod_database_code 4512367

loop_
_symmetry_equiv_pos_as_xyz
'x, y, z'
'-x, y+1/2, -z+1/2'
'-x, -y, -z'
'x, -y-1/2, z-1/2'

loop_
_atom_site_label
_atom_site_type_symbol
_atom_site_fract_x
_atom_site_fract_y
_atom_site_fract_z
_atom_site_U_iso_or_equiv
_atom_site_adp_type
_atom_site_occupancy
_atom_site_symmetry_multiplicity
_atom_site_calc_flag
_atom_site_refinement_flags
S1 S 0.52506(5) 0.22085(5) 0.15250(3) 0.03875(16) Uani 1 1 d .
O1 O 0.62152(14) 0.29867(15) 0.17494(10) 0.0485(4) Uani 1 1 d .
O3 O 0.43146(14) 0.29646(17) 0.12520(11) 0.0552(5) Uani 1 1 d .
C3 C 0.56069(17) 0.12515(19) 0.07033(12) 0.0334(4) Uani 1 1 d .
O2 O 0.50253(15) 0.13103(17) 0.21570(9) 0.0548(5) Uani 1 1 d .
C4 C 0.48362(17) 0.03646(19) 0.03320(12) 0.0325(4) Uani 1 1 d .
C1 C 0.69347(19) 0.0668(2) -0.02159(14) 0.0464(6) Uani 1 1 d .
H1B H 0.7630 0.0771 -0.0394 0.056 Uiso 1 1 calc R
C2 C 0.66228(18) 0.1394(2) 0.04328(14) 0.0415(5) Uani 1 1 d .
H2B H 0.7111 0.1977 0.0681 0.050 Uiso 1 1 calc R
C5 C 0.37678(18) 0.0187(2) 0.05877(13) 0.0405(5) Uani 1 1 d .
H5A H 0.3545 0.0664 0.1017 0.049 Uiso 1 1 calc R
S2 S 0.07686(4) 0.13053(5) 0.18348(3) 0.03723(15) Uani 1 1 d .
O5 O -0.01175(12) 0.22340(15) 0.18310(10) 0.0436(4) Uani 1 1 d .
C9 C 0.01379(16) 0.05006(18) 0.02824(12) 0.0299(4) Uani 1 1 d .
C10 C 0.03869(16) 0.0133(2) 0.10968(12) 0.0320(4) Uani 1 1 d .
O4 O 0.17826(12) 0.18778(17) 0.16149(11) 0.0510(4) Uani 1 1 d .
C8 C 0.01525(19) 0.1795(2) 0.00171(14) 0.0411(5) Uani 1 1 d .
H8A H 0.0328 0.2450 0.0382 0.049 Uiso 1 1 calc R
O6 O 0.09028(15) 0.05976(17) 0.25867(9) 0.0532(5) Uani 1 1 d .
C7 C -0.0085(2) 0.2094(2) -0.07607(15) 0.0478(6) Uani 1 1 d .
H7A H -0.0071 0.2952 -0.0922 0.057 Uiso 1 1 calc R
N3 N 0.20372(17) 0.65002(19) 0.24280(14) 0.0541(6) Uani 1 1 d .
H3B H 0.1397 0.6787 0.2509 0.065 Uiso 1 1 calc R
H3C H 0.2605 0.6945 0.2580 0.065 Uiso 1 1 calc R
C11 C 0.03522(19) -0.1130(2) 0.13242(14) 0.0415(5) Uani 1 1 d .
H11A H 0.0507 -0.1352 0.1856 0.050 Uiso 1 1 calc R
C6 C 0.2148(2) 0.5384(2) 0.20730(15) 0.0454(6) Uani 1 1 d .
N1 N 0.3137(2) 0.4975(2) 0.19380(15) 0.0687(7) Uani 1 1 d .
H1C H 0.3220 0.4256 0.1695 0.082 Uiso 1 1 calc R
H1D H 0.3698 0.5429 0.2093 0.082 Uiso 1 1 calc R
N2 N 0.1279(2) 0.4705(2) 0.18414(14) 0.0634(6) Uani 1 1 d .
H2C H 0.0638 0.4992 0.1922 0.076 Uiso 1 1 calc R
H2D H 0.1350 0.3974 0.1609 0.076 Uiso 1 1 calc R
N4 N 0.67400(16) 0.56423(18) 0.19117(11) 0.0415(4) Uani 1 1 d .
H4A H 0.7435 0.5648 0.2101 0.062 Uiso 1 1 calc R
H4B H 0.6520 0.4832 0.1834 0.062 Uiso 1 1 calc R
H4C H 0.6330 0.6020 0.2261 0.062 Uiso 1 1 calc R
C14 C 0.6630(2) 0.6367(3) 0.11300(14) 0.0490(6) Uani 1 1 d .
C13 C 0.5433(2) 0.6324(3) 0.08381(17) 0.0684(8) Uani 1 1 d .
H13A H 0.5007 0.6775 0.1208 0.103 Uiso 1 1 calc R
H13B H 0.5195 0.5442 0.0798 0.103 Uiso 1 1 calc R
H13C H 0.5338 0.6726 0.0324 0.103 Uiso 1 1 calc R
C12 C 0.7332(3) 0.5678(4) 0.05603(19) 0.0870(11) Uani 1 1 d .
H12A H 0.8084 0.5731 0.0755 0.130 Uiso 1 1 calc R
H12B H 0.7241 0.6075 0.0044 0.130 Uiso 1 1 calc R
H12C H 0.7117 0.4789 0.0520 0.130 Uiso 1 1 calc R
C15 C 0.7017(3) 0.7727(3) 0.1300(2) 0.0792(10) Uani 1 1 d .
H15A H 0.6548 0.8131 0.1661 0.119 Uiso 1 1 calc R
H15B H 0.6998 0.8207 0.0811 0.119 Uiso 1 1 calc R
H15C H 0.7751 0.7708 0.1537 0.119 Uiso 1 1 calc R

loop_
_atom_site_aniso_label
_atom_site_aniso_U_11
_atom_site_aniso_U_22
_atom_site_aniso_U_33
_atom_site_aniso_U_23
_atom_site_aniso_U_13
_atom_site_aniso_U_12
S1 0.0447(3) 0.0351(3) 0.0374(3) -0.0062(2) 0.0094(2) 0.0026(2)
O1 0.0526(10) 0.0376(9) 0.0554(10) -0.0104(8) 0.0054(8) -0.0039(8)
O3 0.0524(10) 0.0534(11) 0.0605(11) -0.0139(9) 0.0084(8) 0.0197(9)
C3 0.0345(11) 0.0314(10) 0.0349(11) -0.0003(9) 0.0074(8) 0.0065(9)
O2 0.0724(12) 0.0562(11) 0.0372(9) -0.0002(8) 0.0146(8) -0.0093(9)
C4 0.0330(11) 0.0303(10) 0.0352(11) 0.0021(8) 0.0091(8) 0.0059(9)
C1 0.0327(12) 0.0544(15) 0.0538(14) -0.0087(12) 0.0166(10) -0.0021(11)
C2 0.0362(12) 0.0395(12) 0.0494(13) -0.0072(10) 0.0086(10) -0.0032(10)
C5 0.0381(12) 0.0457(13) 0.0393(12) -0.0075(10) 0.0151(9) 0.0029(10)
S2 0.0343(3) 0.0408(3) 0.0363(3) -0.0070(2) -0.0002(2) -0.0046(2)
O5 0.0403(9) 0.0421(9) 0.0491(10) -0.0095(7) 0.0077(7) 0.0010(7)
C9 0.0288(10) 0.0264(10) 0.0346(11) -0.0003(8) 0.0020(8) -0.0029(8)
C10 0.0300(10) 0.0326(10) 0.0332(11) -0.0019(8) 0.0015(8) -0.0024(8)
O4 0.0335(8) 0.0564(10) 0.0635(11) -0.0158(9) 0.0054(7) -0.0128(8)
C8 0.0542(14) 0.0277(11) 0.0407(12) -0.0026(9) -0.0013(10) -0.0069(10)
O6 0.0641(11) 0.0592(11) 0.0346(9) -0.0011(8) -0.0094(8) -0.0042(9)
C7 0.0699(17) 0.0259(11) 0.0472(14) 0.0068(10) 0.0005(12) -0.0046(11)
N3 0.0381(11) 0.0390(11) 0.0858(16) -0.0146(11) 0.0093(10) 0.0025(9)
C11 0.0498(13) 0.0387(12) 0.0354(12) 0.0069(9) -0.0011(10) -0.0002(10)
C6 0.0530(14) 0.0353(12) 0.0489(14) 0.0029(10) 0.0099(11) 0.0029(11)
N1 0.0670(16) 0.0571(14) 0.0845(18) -0.0165(13) 0.0227(13) 0.0185(12)
N2 0.0754(16) 0.0442(12) 0.0707(16) -0.0096(11) 0.0061(12) -0.0123(12)
N4 0.0468(11) 0.0403(10) 0.0363(10) 0.0014(8) -0.0044(8) -0.0036(9)
C14 0.0571(15) 0.0554(15) 0.0339(12) 0.0079(11) -0.0012(10) -0.0059(12)
C13 0.0656(18) 0.091(2) 0.0462(16) 0.0173(15) -0.0151(13) -0.0064(17)
C12 0.090(2) 0.118(3) 0.0561(19) -0.0069(19) 0.0269(17) -0.003(2)
C15 0.098(3) 0.0565(18) 0.081(2) 0.0232(16) -0.0113(19) -0.0196(18)

loop_
_atom_type_symbol
_atom_type_description
_atom_type_scat_dispersion_real
_atom_type_scat_dispersion_imag
_atom_type_scat_source
C C 0.0033 0.0016 'International Tables Vol C Tables 4.2.6.8 and 6.1.1.4'
H H 0.0000 0.0000 'International Tables Vol C Tables 4.2.6.8 and 6.1.1.4'
N N 0.0061 0.0033 'International Tables Vol C Tables 4.2.6.8 and 6.1.1.4'
O O 0.0106 0.0060 'International Tables Vol C Tables 4.2.6.8 and 6.1.1.4'
S S 0.1246 0.1234 'International Tables Vol C Tables 4.2.6.8 and 6.1.1.4'

loop_
_geom_angle_atom_site_label_1
_geom_angle_atom_site_label_2
_geom_angle_atom_site_label_3
_geom_angle
_geom_angle_site_symmetry_1
_geom_angle_site_symmetry_3
O3 S1 O2 113.23(11) . .
O3 S1 O1 113.36(11) . .
O2 S1 O1 110.89(11) . .
O3 S1 C3 106.82(10) . .
O2 S1 C3 106.17(10) . .
O1 S1 C3 105.71(10) . .
C2 C3 C4 121.09(19) . .
C2 C3 S1 118.46(17) . .
C4 C3 S1 120.44(15) . .
C5 C4 C3 123.24(19) . .
C5 C4 C4 118.9(2) . 3_655
C3 C4 C4 117.9(2) . 3_655
C5 C1 C2 120.7(2) 3_655 .
C5 C1 H1B 119.7 3_655 .
C2 C1 H1B 119.7 . .
C3 C2 C1 120.4(2) . .
C3 C2 H2B 119.8 . .
C1 C2 H2B 119.8 . .
C1 C5 C4 121.1(2) 3_655 .
C1 C5 H5A 119.5 3_655 .
C4 C5 H5A 119.5 . .
O4 S2 O5 112.53(10) . .
O4 S2 O6 112.21(11) . .
O5 S2 O6 112.17(10) . .
O4 S2 C10 107.02(10) . .
O5 S2 C10 106.78(10) . .
O6 S2 C10 105.59(10) . .
C8 C9 C9 119.1(2) . 3
C8 C9 C10 123.15(19) . .
C9 C9 C10 117.7(2) 3 .
C11 C10 C9 120.90(19) . .
C11 C10 S2 118.22(16) . .
C9 C10 S2 120.88(15) . .
C7 C8 C9 121.0(2) . .
C7 C8 H8A 119.5 . .
C9 C8 H8A 119.5 . .
C8 C7 C11 120.9(2) . 3
C8 C7 H7A 119.6 . .
C11 C7 H7A 119.6 3 .
C6 N3 H3B 120.0 . .
C6 N3 H3C 120.0 . .
H3B N3 H3C 120.0 . .
C10 C11 C7 120.4(2) . 3
C10 C11 H11A 119.8 . .
C7 C11 H11A 119.8 3 .
N2 C6 N3 120.0(2) . .
N2 C6 N1 121.0(2) . .
N3 C6 N1 119.0(2) . .
C6 N1 H1C 120.0 . .
C6 N1 H1D 120.0 . .
H1C N1 H1D 120.0 . .
C6 N2 H2C 120.0 . .
C6 N2 H2D 120.0 . .
H2C N2 H2D 120.0 . .
C14 N4 H4A 109.5 . .
C14 N4 H4B 109.5 . .
H4A N4 H4B 109.5 . .
C14 N4 H4C 109.5 . .
H4A N4 H4C 109.5 . .
H4B N4 H4C 109.5 . .
C12 C14 C15 112.1(3) . .
C12 C14 N4 107.1(2) . .
C15 C14 N4 107.0(2) . .
C12 C14 C13 111.3(3) . .
C15 C14 C13 112.0(3) . .
N4 C14 C13 107.0(2) . .
C14 C13 H13A 109.5 . .
C14 C13 H13B 109.5 . .
H13A C13 H13B 109.5 . .
C14 C13 H13C 109.5 . .
H13A C13 H13C 109.5 . .
H13B C13 H13C 109.5 . .
C14 C12 H12A 109.5 . .
C14 C12 H12B 109.5 . .
H12A C12 H12B 109.5 . .
C14 C12 H12C 109.5 . .
H12A C12 H12C 109.5 . .
H12B C12 H12C 109.5 . .
C14 C15 H15A 109.5 . .
C14 C15 H15B 109.5 . .
H15A C15 H15B 109.5 . .
C14 C15 H15C 109.5 . .
H15A C15 H15C 109.5 . .
H15B C15 H15C 109.5 . .

loop_
_geom_bond_atom_site_label_1
_geom_bond_atom_site_label_2
_geom_bond_distance
_geom_bond_site_symmetry_2
S1 O3 1.4400(18) .
S1 O2 1.4531(17) .
S1 O1 1.4610(17) .
S1 C3 1.779(2) .
C3 C2 1.364(3) .
C3 C4 1.432(3) .
C4 C5 1.419(3) .
C4 C4 1.428(4) 3_655
C1 C5 1.359(3) 3_655
C1 C2 1.399(3) .
C1 H1B 0.9300 .
C2 H2B 0.9300 .
C5 C1 1.359(3) 3_655
C5 H5A 0.9300 .
S2 O4 1.4493(17) .
S2 O5 1.4524(16) .
S2 O6 1.4606(17) .
S2 C10 1.777(2) .
C9 C8 1.415(3) .
C9 C9 1.432(4) 3
C9 C10 1.433(3) .
C10 C11 1.366(3) .
C8 C7 1.356(3) .
C8 H8A 0.9300 .
C7 C11 1.400(3) 3
C7 H7A 0.9300 .
N3 C6 1.314(3) .
N3 H3B 0.8600 .
N3 H3C 0.8600 .
C11 C7 1.400(3) 3
C11 H11A 0.9300 .
C6 N2 1.315(3) .
C6 N1 1.320(3) .
N1 H1C 0.8600 .
N1 H1D 0.8600 .
N2 H2C 0.8600 .
N2 H2D 0.8600 .
N4 C14 1.511(3) .
N4 H4A 0.8900 .
N4 H4B 0.8900 .
N4 H4C 0.8900 .
C14 C12 1.511(4) .
C14 C15 1.509(4) .
C14 C13 1.519(4) .
C13 H13A 0.9600 .
C13 H13B 0.9600 .
C13 H13C 0.9600 .
C12 H12A 0.9600 .
C12 H12B 0.9600 .
C12 H12C 0.9600 .
C15 H15A 0.9600 .
C15 H15B 0.9600 .
C15 H15C 0.9600 .

loop_
_geom_hbond_atom_site_label_D
_geom_hbond_atom_site_label_H
_geom_hbond_atom_site_label_A
_geom_hbond_distance_DH
_geom_hbond_distance_HA
_geom_hbond_distance_DA
_geom_hbond_angle_DHA
_geom_hbond_site_symmetry_A
N3 H3B O5 0.86 2.04 2.842(3) 155.7 2
N3 H3C O1 0.86 2.08 2.913(3) 164.0 2_655
N1 H1C O3 0.86 2.07 2.827(3) 146.4 .
N1 H1D O2 0.86 2.15 2.975(3) 161.5 2_655
N2 H2C O6 0.86 2.21 3.049(3) 166.9 2
N2 H2C O6 0.86 2.21 3.049(3) 166.9 2
N2 H2D O4 0.86 2.24 3.026(3) 152.4 .
N2 H2D O5 0.86 2.59 3.082(3) 117.0 .
N4 H4A O6 0.89 2.07 2.959(3) 173.5 2_655
N4 H4A O4 0.89 2.63 3.233(3) 125.7 2_655
